data_7707812
loop_
_publ_author_name
'Zhou, Zi-Yao'
'Ge, Chen-Yi'
'Jiang, Miao'
'Hou, Jin-Le'
'Zhu, Qin-Yu'
'Dai, Jie'

_publ_section_title
;
 Copper-bipyridine grid frameworks incorporating redox-active
 tetrathiafulvalene: structures and supercapacitance
;
_journal_issue 32
_journal_name_full 'Dalton Transactions'
_journal_page_first 11091
_journal_page_last 11098
_journal_paper_doi 10.1039/D1DT01805A
_journal_volume 50
_journal_year 2021
_chemical_formula_sum 'C46 H46 Cu N4 O10 S12'
_chemical_formula_weight 1263.13
_space_group_crystal_system monoclinic
_space_group_IT_number 4
_space_group_name_Hall 'P 2yb'
_space_group_name_H-M_alt 'P 1 21 1'
_atom_sites_solution_hydrogens mixed
_audit_creation_method SHELXL-2016/6
_audit_update_record
;
2021-05-27 deposited with the CCDC.	2021-07-07 downloaded from the CCDC.
;
_cell_angle_alpha 90
_cell_angle_beta 95.8520(10)
_cell_angle_gamma 90
_cell_formula_units_Z 2
_cell_length_a 9.1976(3)
_cell_length_b 16.9404(6)
_cell_length_c 17.7175(6)
_cell_measurement_reflns_used 9670
_cell_measurement_temperature 120(2)
_cell_measurement_theta_max 26.90
_cell_measurement_theta_min 2.40
_cell_volume 2746.20(16)
_computing_cell_refinement 'Bruker SAINT'
_computing_data_collection 'Bruker APEX2'
_computing_data_reduction 'Bruker SAINT'
_computing_molecular_graphics 'Bruker SHELXTL'
_computing_publication_material 'Bruker SHELXTL'
_computing_structure_refinement 'SHELXL-2016/6 (Sheldrick, 2016)'
_computing_structure_solution 'SHELXT 2014/5 (Sheldrick, 2014)'
_diffrn_ambient_temperature 120(2)
_diffrn_measured_fraction_theta_full 0.999
_diffrn_measured_fraction_theta_max 0.998
_diffrn_measurement_device_type 'Bruker APEX-II CCD'
_diffrn_measurement_method '\f and \w scans'
_diffrn_radiation_type MoK\a
_diffrn_radiation_wavelength 0.71073
_diffrn_reflns_av_R_equivalents 0.0720
_diffrn_reflns_av_unetI/netI 0.0430
_diffrn_reflns_Laue_measured_fraction_full 0.999
_diffrn_reflns_Laue_measured_fraction_max 0.998
_diffrn_reflns_limit_h_max 11
_diffrn_reflns_limit_h_min -11
_diffrn_reflns_limit_k_max 22
_diffrn_reflns_limit_k_min -22
_diffrn_reflns_limit_l_max 23
_diffrn_reflns_limit_l_min -23
_diffrn_reflns_number 104001
_diffrn_reflns_point_group_measured_fraction_full 0.999
_diffrn_reflns_point_group_measured_fraction_max 0.998
_diffrn_reflns_theta_full 25.242
_diffrn_reflns_theta_max 27.554
_diffrn_reflns_theta_min 2.226
_exptl_absorpt_coefficient_mu 0.912
_exptl_absorpt_correction_T_max 0.7456
_exptl_absorpt_correction_T_min 0.6036
_exptl_absorpt_correction_type multi-scan
_exptl_absorpt_process_details
;
SADABS-2016/2 - Bruker AXS area detector scaling and absorption correction 
;
_exptl_crystal_colour red
_exptl_crystal_density_diffrn 1.528
_exptl_crystal_description block
_exptl_crystal_F_000 1302
_exptl_crystal_size_max 0.120
_exptl_crystal_size_mid 0.080
_exptl_crystal_size_min 0.020
_refine_diff_density_max 0.427
_refine_diff_density_min -0.336
_refine_diff_density_rms 0.064
_refine_ls_abs_structure_details
;
 Refined as an inversion twin.
;
_refine_ls_abs_structure_Flack 0.170(12)
_refine_ls_extinction_method none
_refine_ls_goodness_of_fit_ref 1.044
_refine_ls_hydrogen_treatment mixed
_refine_ls_matrix_type full
_refine_ls_number_parameters 707
_refine_ls_number_reflns 12624
_refine_ls_number_restraints 1
_refine_ls_restrained_S_all 1.044
_refine_ls_R_factor_all 0.0476
_refine_ls_R_factor_gt 0.0358
_refine_ls_shift/su_max 0.009
_refine_ls_shift/su_mean 0.000
_refine_ls_structure_factor_coef Fsqd
_refine_ls_weighting_details 'w=1/[\s^2^(Fo^2^)+(0.0433P)^2^+0.7162P] where P=(Fo^2^+2Fc^2^)/3'
_refine_ls_weighting_scheme calc
_refine_ls_wR_factor_gt 0.0805
_refine_ls_wR_factor_ref 0.0868
_reflns_Friedel_coverage 0.935
_reflns_Friedel_fraction_full 1.000
_reflns_Friedel_fraction_max 0.998
_reflns_number_gt 11107
_reflns_number_total 12624
_reflns_threshold_expression 'I > 2\s(I)'
_cod_data_source_file d1dt01805a2.cif
_cod_data_source_block 3
_cod_depositor_comments
;
The following automatic conversions were performed:

data item '_exptl_absorpt_correction_type' value 'multi scan' was
changed to 'multi-scan' in accordance with the
/home/data/users/saulius/crontab/automatic-downloads/rss-feeds/RSC/lib/dictionaries/cif_core.dic
dictionary named 'cif_core.dic' version 2.4.2 last updated on
2011-04-26.

Automatic conversion script
Id: cif_fix_values 7556 2019-12-06 15:28:31Z antanas 

 Adding full bibliography for 7707811--7707813.cif.
;
_cod_original_sg_symbol_H-M 'P 21'
_cod_database_code 7707812
_shelx_shelxl_version_number 2016/6
_shelx_space_group_comment
;
The symmetry employed for this shelxl refinement is uniquely defined
by the following loop, which should always be used as a source of
symmetry information in preference to the above space-group names.
They are only intended as comments.
;
_shelx_estimated_absorpt_t_min 0.898
_shelx_estimated_absorpt_t_max 0.982

loop_
_space_group_symop_operation_xyz
'x, y, z'
'-x, y+1/2, -z'

loop_
_atom_site_label
_atom_site_type_symbol
_atom_site_fract_x
_atom_site_fract_y
_atom_site_fract_z
_atom_site_U_iso_or_equiv
_atom_site_adp_type
_atom_site_occupancy
_atom_site_site_symmetry_order
_atom_site_calc_flag
_atom_site_refinement_flags_posn
_atom_site_refinement_flags_adp
_atom_site_refinement_flags_occupancy
_atom_site_disorder_assembly
_atom_site_disorder_group
Cu1 Cu 0.22913(5) 0.48299(3) 0.74438(3) 0.02043(11) Uani 1 1 d . . . . .
S1 S 0.24313(14) 0.30716(7) 0.27238(6) 0.0316(3) Uani 1 1 d . . . . .
S2 S 0.33436(13) 0.40420(7) 0.40771(6) 0.0306(2) Uani 1 1 d . . . . .
S3 S 0.36424(14) 0.43654(7) 0.16410(6) 0.0340(3) Uani 1 1 d . . . . .
S4 S 0.46641(13) 0.53517(7) 0.29577(6) 0.0317(2) Uani 1 1 d . . . . .
S5 S 0.53866(15) 0.52532(7) 0.05771(7) 0.0385(3) Uani 1 1 d . . . . .
S6 S 0.66184(16) 0.63355(8) 0.20447(7) 0.0438(3) Uani 1 1 d . . . . .
S7 S 0.90419(12) 0.09605(6) 0.91755(6) 0.0276(2) Uani 1 1 d . . . . .
S8 S 0.79911(13) 0.18544(6) 0.77965(6) 0.0281(2) Uani 1 1 d . . . . .
S9 S 1.04484(16) -0.03628(8) 0.81107(7) 0.0491(4) Uani 1 1 d . . . . .
S10 S 0.94710(14) 0.05768(7) 0.67549(6) 0.0337(3) Uani 1 1 d . . . . .
S12 S 1.04515(15) -0.06133(9) 0.56662(7) 0.0444(3) Uani 1 1 d . . . . .
O1 O 0.1530(4) 0.1527(2) 0.29019(17) 0.0392(8) Uani 1 1 d . . . . .
O2 O 0.2019(4) 0.1340(2) 0.41348(19) 0.0433(9) Uani 1 1 d . . . . .
O3 O 0.2594(4) 0.2150(3) 0.52428(19) 0.0516(10) Uani 1 1 d . . . . .
O4 O 0.3184(3) 0.3400(2) 0.55025(17) 0.0376(8) Uani 1 1 d . . . . .
O5 O 0.8098(4) 0.13962(18) 1.05586(16) 0.0301(7) Uani 1 1 d . . . . .
O6 O 0.6374(4) 0.2278(2) 1.02163(18) 0.0363(8) Uani 1 1 d . . . . .
O7 O 0.5457(4) 0.2978(2) 0.90755(18) 0.0373(8) Uani 1 1 d . . . . .
O8 O 0.5876(3) 0.29993(18) 0.78600(17) 0.0325(7) Uani 1 1 d . . . . .
O9 O 0.3753(3) 0.38154(18) 0.70193(17) 0.0258(6) Uani 1 1 d . . . . .
N1 N 0.4092(4) 0.5371(2) 0.79514(18) 0.0219(7) Uani 1 1 d . . . . .
N2 N 0.7968(4) 0.91836(19) 1.16248(18) 0.0211(7) Uani 1 1 d . . . . .
N3 N 0.0416(4) 0.4359(2) 0.69436(17) 0.0214(7) Uani 1 1 d . . . . .
N4 N -0.2517(4) 0.0431(2) 0.35321(18) 0.0232(7) Uani 1 1 d . . . . .
C1 C 0.2458(4) 0.2611(3) 0.3606(2) 0.0259(9) Uani 1 1 d . . . . .
C2 C 0.2853(4) 0.3056(3) 0.4222(2) 0.0256(9) Uani 1 1 d . . . . .
C3 C 0.3267(5) 0.3942(3) 0.3088(2) 0.0284(9) Uani 1 1 d . . . . .
C4 C 0.3791(5) 0.4479(3) 0.2630(2) 0.0284(9) Uani 1 1 d . . . . .
C5 C 0.4939(5) 0.5101(3) 0.1504(2) 0.0286(9) Uani 1 1 d . . . . .
C6 C 0.5402(5) 0.5547(2) 0.2101(2) 0.0277(9) Uani 1 1 d . . . . .
C7 C 0.6168(7) 0.4307(3) 0.0392(3) 0.0519(14) Uani 1 1 d . . . . .
H7A H 0.710339 0.424647 0.070479 0.078 Uiso 1 1 calc R U . . .
H7B H 0.632822 0.427175 -0.014558 0.078 Uiso 1 1 calc R U . . .
H7C H 0.549847 0.388714 0.051550 0.078 Uiso 1 1 calc R U . . .
C8 C 0.6819(6) 0.6714(3) 0.2993(3) 0.0439(13) Uani 1 1 d . . . . .
H8A H 0.587479 0.691229 0.312205 0.066 Uiso 1 1 calc R U . . .
H8B H 0.753381 0.714455 0.302952 0.066 Uiso 1 1 calc R U . . .
H8C H 0.715820 0.629149 0.334573 0.066 Uiso 1 1 calc R U . . .
C9 C 0.1952(5) 0.1771(3) 0.3534(2) 0.0309(10) Uani 1 1 d . . . . .
C10 C 0.2876(4) 0.2863(3) 0.5052(2) 0.0314(10) Uani 1 1 d . . . . .
C11 C 0.7705(4) 0.1679(2) 0.9266(2) 0.0237(8) Uani 1 1 d . . . . .
C12 C 0.7209(5) 0.2084(2) 0.8634(2) 0.0229(8) Uani 1 1 d . . . . .
C13 C 0.8933(5) 0.1019(3) 0.8179(2) 0.0260(9) Uani 1 1 d . . . . .
C14 C 0.9526(5) 0.0489(3) 0.7744(2) 0.0295(9) Uani 1 1 d . . . . .
C15 C 1.0751(7) -0.0763(4) 0.7226(3) 0.0534(15) Uani 1 1 d . . . . .
C16 C 1.0313(5) -0.0339(3) 0.6608(3) 0.0371(11) Uani 1 1 d . . . . .
C18 C 1.2015(7) -0.0048(4) 0.5456(3) 0.0600(17) Uani 1 1 d . . . . .
H18A H 1.189291 0.050253 0.560707 0.090 Uiso 1 1 calc R U . . .
H18B H 1.210648 -0.007187 0.490981 0.090 Uiso 1 1 calc R U . . .
H18C H 1.289863 -0.026637 0.573527 0.090 Uiso 1 1 calc R U . . .
C19 C 0.7365(5) 0.1789(2) 1.0078(2) 0.0258(9) Uani 1 1 d . . . . .
C20 C 0.6097(5) 0.2735(3) 0.8511(2) 0.0283(9) Uani 1 1 d . . . . .
C21 C 0.5228(4) 0.4977(2) 0.8305(2) 0.0237(8) Uani 1 1 d . . . . .
H21 H 0.516480 0.441923 0.834653 0.028 Uiso 1 1 calc R U . . .
C22 C 0.6489(4) 0.5350(3) 0.8611(2) 0.0230(8) Uani 1 1 d . . . . .
H22 H 0.728122 0.504797 0.884429 0.028 Uiso 1 1 calc R U . . .
C23 C 0.6597(4) 0.6164(2) 0.8579(2) 0.0215(8) Uani 1 1 d . . . . .
C24 C 0.5405(5) 0.6572(3) 0.8225(2) 0.0279(9) Uani 1 1 d . . . . .
H24 H 0.542296 0.713191 0.819321 0.033 Uiso 1 1 calc R U . . .
C25 C 0.4199(5) 0.6157(3) 0.7920(2) 0.0277(9) Uani 1 1 d . . . . .
H25 H 0.339951 0.644409 0.767437 0.033 Uiso 1 1 calc R U . . .
C26 C 0.7947(4) 0.9492(2) 1.0928(2) 0.0237(8) Uani 1 1 d . . . . .
H26 H 0.770714 1.003456 1.085875 0.028 Uiso 1 1 calc R U . . .
C27 C 0.8258(5) 0.9057(2) 1.0306(2) 0.0244(9) Uani 1 1 d . . . . .
H27 H 0.822881 0.930265 0.982213 0.029 Uiso 1 1 calc R U . . .
C28 C 0.8613(4) 0.8262(2) 1.0384(2) 0.0214(8) Uani 1 1 d . . . . .
C29 C 0.8622(5) 0.7942(2) 1.1112(2) 0.0253(9) Uani 1 1 d . . . . .
H29 H 0.884888 0.740010 1.119489 0.030 Uiso 1 1 calc R U . . .
C30 C 0.8306(5) 0.8408(2) 1.1707(2) 0.0260(9) Uani 1 1 d . . . . .
H30 H 0.832495 0.817696 1.219632 0.031 Uiso 1 1 calc R U . . .
C31 C 0.7941(4) 0.6607(2) 0.8912(2) 0.0239(9) Uani 1 1 d . . . . .
H31A H 0.837382 0.689112 0.850047 0.029 Uiso 1 1 calc R U . . .
H31B H 0.867483 0.622399 0.913701 0.029 Uiso 1 1 calc R U . . .
C32 C 0.7594(5) 0.7195(3) 0.9516(2) 0.0251(9) Uani 1 1 d . . . . .
H32A H 0.735711 0.690620 0.997377 0.030 Uiso 1 1 calc R U . . .
H32B H 0.672779 0.751045 0.932535 0.030 Uiso 1 1 calc R U . . .
C33 C 0.8894(5) 0.7749(2) 0.9728(2) 0.0253(9) Uani 1 1 d . . . . .
H33A H 0.978731 0.743214 0.986198 0.030 Uiso 1 1 calc R U . . .
H33B H 0.905748 0.808319 0.928612 0.030 Uiso 1 1 calc R U . . .
C34 C -0.0891(4) 0.4449(2) 0.7222(2) 0.0236(8) Uani 1 1 d . . . . .
H34 H -0.094412 0.476590 0.766072 0.028 Uiso 1 1 calc R U . . .
C35 C -0.2134(4) 0.4099(2) 0.6895(2) 0.0249(9) Uani 1 1 d . . . . .
H35 H -0.303168 0.418383 0.710425 0.030 Uiso 1 1 calc R U . . .
C36 C -0.2111(4) 0.3618(2) 0.6257(2) 0.0234(8) Uani 1 1 d . . . . .
C37 C -0.0764(5) 0.3512(3) 0.5991(2) 0.0254(9) Uani 1 1 d . . . . .
H37 H -0.067393 0.317107 0.557191 0.030 Uiso 1 1 calc R U . . .
C38 C 0.0451(4) 0.3898(3) 0.6330(2) 0.0266(9) Uani 1 1 d . . . . .
H38 H 0.135339 0.383519 0.612011 0.032 Uiso 1 1 calc R U . . .
C39 C -0.1374(5) 0.0838(3) 0.3877(2) 0.0253(9) Uani 1 1 d . . . . .
H39 H -0.046229 0.081222 0.367001 0.030 Uiso 1 1 calc R U . . .
C40 C -0.1475(5) 0.1286(3) 0.4516(2) 0.0305(9) Uani 1 1 d . . . . .
H40 H -0.064055 0.156355 0.473765 0.037 Uiso 1 1 calc R U . . .
C41 C -0.2776(5) 0.1338(3) 0.4838(2) 0.0271(9) Uani 1 1 d . . . . .
C42 C -0.3940(5) 0.0907(3) 0.4490(3) 0.0315(10) Uani 1 1 d . . . . .
H42 H -0.485636 0.091688 0.469373 0.038 Uiso 1 1 calc R U . . .
C43 C -0.3775(5) 0.0465(3) 0.3851(2) 0.0279(9) Uani 1 1 d . . . . .
H43 H -0.458809 0.017107 0.362781 0.034 Uiso 1 1 calc R U . . .
C44 C -0.3507(5) 0.3276(3) 0.5881(3) 0.0308(10) Uani 1 1 d . . . . .
H44A H -0.414447 0.371838 0.568997 0.037 Uiso 1 1 calc R U . . .
H44B H -0.400848 0.300027 0.627438 0.037 Uiso 1 1 calc R U . . .
C45 C -0.3387(5) 0.2702(3) 0.5227(2) 0.0271(9) Uani 1 1 d . . . . .
H45A H -0.265973 0.290550 0.490056 0.033 Uiso 1 1 calc R U . . .
H45B H -0.434183 0.267068 0.491597 0.033 Uiso 1 1 calc R U . . .
C46 C -0.2932(5) 0.1873(3) 0.5503(2) 0.0320(10) Uani 1 1 d . . . . .
H46A H -0.198994 0.190160 0.582641 0.038 Uiso 1 1 calc R U . . .
H46B H -0.367592 0.165626 0.581178 0.038 Uiso 1 1 calc R U . . .
S11 S 1.1302(3) -0.18096(17) 0.72198(16) 0.0376(10) Uani 0.536(8) 1 d . . P A 1
C17 C 1.3180(11) -0.1616(6) 0.7110(7) 0.050(3) Uani 0.536(8) 1 d . . P A 1
H17A H 1.324609 -0.128714 0.665962 0.075 Uiso 0.536(8) 1 calc R U P A 1
H17B H 1.369264 -0.211562 0.705093 0.075 Uiso 0.536(8) 1 calc R U P A 1
H17C H 1.363134 -0.133811 0.755973 0.075 Uiso 0.536(8) 1 calc R U P A 1
S11' S 1.2094(7) -0.1475(3) 0.7226(3) 0.078(2) Uani 0.464(8) 1 d . . P A 2
C17' C 1.1773(14) -0.2010(7) 0.8048(7) 0.049(3) Uani 0.464(8) 1 d . . P A 2
H17D H 1.198515 -0.167379 0.849584 0.074 Uiso 0.464(8) 1 calc R U P A 2
H17E H 1.240826 -0.247574 0.809377 0.074 Uiso 0.464(8) 1 calc R U P A 2
H17F H 1.074865 -0.217754 0.801073 0.074 Uiso 0.464(8) 1 calc R U P A 2
H9A H 0.430(5) 0.352(3) 0.729(3) 0.026(13) Uiso 1 1 d . . . . .
H9B H 0.375(7) 0.364(4) 0.651(4) 0.066(19) Uiso 1 1 d . . . . .
O10 O 0.0904(4) 0.59008(19) 0.79502(18) 0.0283(7) Uani 1 1 d . . . . .
H10A H 0.024(5) 0.612(3) 0.774(3) 0.017(12) Uiso 1 1 d . . . . .
H10B H 0.121(6) 0.616(3) 0.834(3) 0.034(14) Uiso 1 1 d . . . . .
H1 H 0.234(8) 0.163(5) 0.462(4) 0.08(2) Uiso 1 1 d . . . . .
H2 H 0.583(7) 0.263(4) 0.969(4) 0.065(19) Uiso 1 1 d . . . . .

loop_
_atom_site_aniso_label
_atom_site_aniso_U_11
_atom_site_aniso_U_22
_atom_site_aniso_U_33
_atom_site_aniso_U_23
_atom_site_aniso_U_13
_atom_site_aniso_U_12
Cu1 0.0215(2) 0.0245(2) 0.0147(2) 0.00235(19) -0.00101(16) -0.0036(2)
S1 0.0472(7) 0.0322(6) 0.0146(5) -0.0006(4) -0.0013(4) -0.0091(5)
S2 0.0398(6) 0.0331(6) 0.0178(5) -0.0062(4) -0.0016(4) 0.0021(5)
S3 0.0471(7) 0.0347(6) 0.0187(5) 0.0004(4) -0.0036(5) -0.0090(5)
S4 0.0428(7) 0.0282(6) 0.0236(5) -0.0051(4) 0.0014(5) -0.0033(5)
S5 0.0560(8) 0.0344(7) 0.0257(6) 0.0019(5) 0.0067(5) -0.0020(6)
S6 0.0548(8) 0.0390(7) 0.0397(7) -0.0108(6) 0.0148(6) -0.0160(6)
S7 0.0370(6) 0.0245(5) 0.0203(5) 0.0020(4) -0.0026(4) 0.0060(4)
S8 0.0411(6) 0.0234(5) 0.0191(5) 0.0020(4) -0.0002(4) 0.0042(4)
S9 0.0619(9) 0.0533(9) 0.0321(6) 0.0062(6) 0.0045(6) 0.0351(7)
S10 0.0427(7) 0.0342(6) 0.0249(5) 0.0008(4) 0.0068(5) 0.0064(5)
S12 0.0474(8) 0.0521(8) 0.0362(7) -0.0115(6) 0.0157(6) -0.0009(6)
O1 0.049(2) 0.043(2) 0.0262(16) -0.0047(14) 0.0051(14) -0.0214(16)
O2 0.047(2) 0.051(2) 0.0300(18) 0.0158(16) -0.0030(15) -0.0174(18)
O3 0.055(2) 0.077(3) 0.0219(17) 0.0121(18) -0.0002(15) -0.025(2)
O4 0.0246(17) 0.069(2) 0.0186(15) -0.0090(16) 0.0004(12) 0.0060(16)
O5 0.0410(18) 0.0286(16) 0.0197(14) 0.0044(12) -0.0021(13) -0.0026(14)
O6 0.043(2) 0.0406(19) 0.0259(16) -0.0006(14) 0.0053(14) 0.0095(15)
O7 0.045(2) 0.0360(19) 0.0305(17) -0.0047(14) 0.0002(14) 0.0136(15)
O8 0.0385(18) 0.0298(17) 0.0276(16) 0.0086(13) -0.0046(13) 0.0059(14)
O9 0.0300(17) 0.0304(17) 0.0162(14) -0.0025(12) -0.0021(12) 0.0082(13)
N1 0.0232(17) 0.0235(17) 0.0186(16) 0.0005(13) -0.0005(13) -0.0012(14)
N2 0.0268(18) 0.0197(17) 0.0167(16) 0.0013(13) 0.0011(13) -0.0002(14)
N3 0.0234(17) 0.0255(17) 0.0154(15) 0.0020(13) 0.0021(13) 0.0001(14)
N4 0.0226(17) 0.0278(18) 0.0191(16) -0.0030(14) 0.0022(13) 0.0006(14)
C1 0.022(2) 0.037(2) 0.018(2) 0.0004(17) 0.0018(16) -0.0028(18)
C2 0.021(2) 0.039(2) 0.0160(19) 0.0001(17) 0.0017(15) 0.0035(17)
C3 0.038(3) 0.030(2) 0.0162(19) -0.0018(16) -0.0040(17) -0.0013(19)
C4 0.038(2) 0.027(2) 0.020(2) -0.0019(17) -0.0021(17) 0.0003(18)
C5 0.035(2) 0.027(2) 0.024(2) 0.0014(17) -0.0008(18) 0.0005(18)
C6 0.035(2) 0.022(2) 0.025(2) -0.0001(17) 0.0002(18) 0.0047(18)
C7 0.071(4) 0.048(3) 0.038(3) -0.015(2) 0.012(3) 0.003(3)
C8 0.067(4) 0.028(3) 0.034(3) 0.000(2) -0.005(2) -0.013(2)
C9 0.028(2) 0.039(3) 0.025(2) 0.0036(19) 0.0014(17) -0.007(2)
C10 0.015(2) 0.061(3) 0.018(2) -0.001(2) -0.0014(16) -0.001(2)
C11 0.027(2) 0.020(2) 0.022(2) -0.0005(16) -0.0034(16) -0.0026(17)
C12 0.030(2) 0.0186(19) 0.0194(19) -0.0004(15) -0.0031(16) -0.0031(16)
C13 0.032(2) 0.025(2) 0.020(2) 0.0028(16) -0.0018(17) 0.0023(18)
C14 0.031(2) 0.031(2) 0.027(2) 0.0024(18) 0.0010(17) 0.0055(19)
C15 0.058(4) 0.060(4) 0.045(3) 0.005(3) 0.017(3) 0.033(3)
C16 0.043(3) 0.038(3) 0.032(2) -0.002(2) 0.011(2) 0.007(2)
C18 0.090(5) 0.061(4) 0.033(3) -0.006(3) 0.024(3) -0.029(3)
C19 0.032(2) 0.024(2) 0.021(2) 0.0019(17) 0.0011(17) -0.0054(18)
C20 0.030(2) 0.024(2) 0.029(2) -0.0009(18) -0.0068(18) -0.0006(18)
C21 0.030(2) 0.020(2) 0.0197(19) -0.0024(15) -0.0002(16) -0.0003(16)
C22 0.021(2) 0.030(2) 0.0163(18) -0.0013(16) -0.0028(15) 0.0048(17)
C23 0.024(2) 0.022(2) 0.0189(19) -0.0054(15) 0.0058(16) -0.0007(16)
C24 0.029(2) 0.022(2) 0.032(2) 0.0008(17) -0.0008(18) -0.0035(17)
C25 0.027(2) 0.027(2) 0.029(2) 0.0061(17) -0.0027(17) 0.0015(17)
C26 0.030(2) 0.0187(19) 0.0206(19) 0.0003(16) -0.0051(16) 0.0033(16)
C27 0.034(2) 0.025(2) 0.0128(17) 0.0012(15) -0.0024(16) -0.0026(17)
C28 0.021(2) 0.024(2) 0.0186(18) -0.0050(16) 0.0003(15) -0.0030(16)
C29 0.034(2) 0.019(2) 0.022(2) 0.0014(16) 0.0016(17) 0.0011(17)
C30 0.037(2) 0.021(2) 0.0197(19) -0.0007(16) 0.0006(17) 0.0017(17)
C31 0.023(2) 0.029(2) 0.0197(19) -0.0039(16) 0.0025(16) -0.0026(17)
C32 0.025(2) 0.030(2) 0.021(2) -0.0090(17) 0.0052(16) -0.0033(17)
C33 0.028(2) 0.027(2) 0.021(2) -0.0054(17) 0.0053(16) -0.0037(18)
C34 0.026(2) 0.025(2) 0.0205(19) -0.0019(16) 0.0064(16) -0.0015(17)
C35 0.022(2) 0.024(2) 0.030(2) -0.0070(17) 0.0100(17) -0.0022(16)
C36 0.020(2) 0.025(2) 0.025(2) -0.0019(16) 0.0015(16) -0.0005(16)
C37 0.025(2) 0.032(2) 0.0191(19) -0.0070(16) 0.0013(16) -0.0008(17)
C38 0.018(2) 0.043(3) 0.0189(19) -0.0026(18) 0.0031(15) 0.0041(18)
C39 0.024(2) 0.030(2) 0.022(2) -0.0027(17) 0.0021(16) 0.0017(17)
C40 0.031(2) 0.034(2) 0.027(2) -0.0063(18) 0.0006(17) -0.0053(19)
C41 0.039(3) 0.022(2) 0.021(2) 0.0002(17) 0.0072(17) 0.0014(18)
C42 0.035(2) 0.032(2) 0.031(2) -0.0018(19) 0.0156(19) 0.0015(19)
C43 0.024(2) 0.031(2) 0.030(2) -0.0068(18) 0.0058(17) -0.0028(18)
C44 0.025(2) 0.032(2) 0.036(2) -0.0130(19) 0.0036(18) -0.0049(18)
C45 0.021(2) 0.029(2) 0.030(2) -0.0072(18) -0.0013(17) -0.0023(17)
C46 0.045(3) 0.031(2) 0.021(2) -0.0041(18) 0.0082(19) 0.000(2)
S11 0.0339(16) 0.0239(15) 0.0549(16) -0.0033(11) 0.0044(11) 0.0054(11)
C17 0.037(6) 0.038(6) 0.076(8) 0.008(5) 0.010(5) 0.007(5)
S11' 0.093(5) 0.041(3) 0.110(3) 0.019(2) 0.066(3) 0.035(3)
C17' 0.062(8) 0.029(6) 0.054(7) -0.004(5) -0.004(6) 0.023(5)
O10 0.0285(17) 0.0346(18) 0.0207(15) -0.0046(14) -0.0029(13) 0.0071(14)

loop_
_atom_type_symbol
_atom_type_description
_atom_type_scat_dispersion_real
_atom_type_scat_dispersion_imag
_atom_type_scat_source
C C 0.0033 0.0016 'International Tables Vol C Tables 4.2.6.8 and 6.1.1.4'
H H 0.0000 0.0000 'International Tables Vol C Tables 4.2.6.8 and 6.1.1.4'
Cu Cu 0.3201 1.2651 'International Tables Vol C Tables 4.2.6.8 and 6.1.1.4'
N N 0.0061 0.0033 'International Tables Vol C Tables 4.2.6.8 and 6.1.1.4'
O O 0.0106 0.0060 'International Tables Vol C Tables 4.2.6.8 and 6.1.1.4'
S S 0.1246 0.1234 'International Tables Vol C Tables 4.2.6.8 and 6.1.1.4'

loop_
_geom_angle_atom_site_label_1
_geom_angle_atom_site_label_2
_geom_angle_atom_site_label_3
_geom_angle
_geom_angle_site_symmetry_1
_geom_angle_site_symmetry_3
_geom_angle_publ_flag
N2 Cu1 N3 88.73(13) 2_647 . ?
N2 Cu1 N1 92.40(13) 2_647 . ?
N3 Cu1 N1 176.06(14) . . ?
N2 Cu1 N4 176.90(14) 2_647 2_556 ?
N3 Cu1 N4 88.94(13) . 2_556 ?
N1 Cu1 N4 90.06(13) . 2_556 ?
N2 Cu1 O9 89.09(12) 2_647 . ?
N3 Cu1 O9 93.54(12) . . ?
N1 Cu1 O9 90.26(12) . . ?
N4 Cu1 O9 89.02(13) 2_556 . ?
C1 S1 C3 94.6(2) . . ?
C3 S2 C2 94.0(2) . . ?
C4 S3 C5 94.3(2) . . ?
C4 S4 C6 94.4(2) . . ?
C5 S5 C7 100.1(2) . . ?
C6 S6 C8 103.0(2) . . ?
C11 S7 C13 94.82(19) . . ?
C13 S8 C12 94.6(2) . . ?
C15 S9 C14 95.8(2) . . ?
C14 S10 C16 96.0(2) . . ?
C16 S12 C18 101.2(2) . . ?
C9 O2 H1 115(4) . . ?
C19 O6 H2 116(3) . . ?
C20 O7 H2 115(3) . . ?
Cu1 O9 H9A 126(3) . . ?
Cu1 O9 H9B 126(4) . . ?
H9A O9 H9B 108(5) . . ?
C25 N1 C21 117.2(3) . . ?
C25 N1 Cu1 119.6(3) . . ?
C21 N1 Cu1 123.2(3) . . ?
C26 N2 C30 117.3(3) . . ?
C26 N2 Cu1 123.5(3) . 2_657 ?
C30 N2 Cu1 119.0(3) . 2_657 ?
C38 N3 C34 117.1(3) . . ?
C38 N3 Cu1 119.7(3) . . ?
C34 N3 Cu1 123.1(3) . . ?
C43 N4 C39 117.0(3) . . ?
C43 N4 Cu1 123.2(3) . 2_546 ?
C39 N4 Cu1 119.8(3) . 2_546 ?
C2 C1 C9 131.0(4) . . ?
C2 C1 S1 117.0(3) . . ?
C9 C1 S1 111.9(3) . . ?
C1 C2 C10 130.3(4) . . ?
C1 C2 S2 117.8(3) . . ?
C10 C2 S2 111.8(3) . . ?
C4 C3 S1 121.3(3) . . ?
C4 C3 S2 124.0(3) . . ?
S1 C3 S2 114.8(2) . . ?
C3 C4 S3 122.2(3) . . ?
C3 C4 S4 123.5(3) . . ?
S3 C4 S4 114.2(2) . . ?
C6 C5 S5 125.0(4) . . ?
C6 C5 S3 117.2(3) . . ?
S5 C5 S3 117.5(2) . . ?
C5 C6 S6 122.7(4) . . ?
C5 C6 S4 117.3(4) . . ?
S6 C6 S4 119.9(2) . . ?
S5 C7 H7A 109.5 . . ?
S5 C7 H7B 109.5 . . ?
H7A C7 H7B 109.5 . . ?
S5 C7 H7C 109.5 . . ?
H7A C7 H7C 109.5 . . ?
H7B C7 H7C 109.5 . . ?
S6 C8 H8A 109.5 . . ?
S6 C8 H8B 109.5 . . ?
H8A C8 H8B 109.5 . . ?
S6 C8 H8C 109.5 . . ?
H8A C8 H8C 109.5 . . ?
H8B C8 H8C 109.5 . . ?
O1 C9 O2 123.4(4) . . ?
O1 C9 C1 117.8(4) . . ?
O2 C9 C1 118.7(4) . . ?
O4 C10 O3 124.4(4) . . ?
O4 C10 C2 117.1(4) . . ?
O3 C10 C2 118.5(4) . . ?
C12 C11 C19 129.7(4) . . ?
C12 C11 S7 117.3(3) . . ?
C19 C11 S7 112.8(3) . . ?
C11 C12 C20 131.2(4) . . ?
C11 C12 S8 117.0(3) . . ?
C20 C12 S8 111.7(3) . . ?
C14 C13 S8 122.2(3) . . ?
C14 C13 S7 123.8(3) . . ?
S8 C13 S7 114.0(2) . . ?
C13 C14 S10 123.2(3) . . ?
C13 C14 S9 123.2(3) . . ?
S10 C14 S9 113.6(2) . . ?
C16 C15 S11' 122.1(4) . . ?
C16 C15 S9 117.5(4) . . ?
S11' C15 S9 116.6(4) . . ?
C16 C15 S11 124.9(4) . . ?
S9 C15 S11 116.4(3) . . ?
C15 C16 S12 126.4(4) . . ?
C15 C16 S10 116.8(4) . . ?
S12 C16 S10 116.8(3) . . ?
S12 C18 H18A 109.5 . . ?
S12 C18 H18B 109.5 . . ?
H18A C18 H18B 109.5 . . ?
S12 C18 H18C 109.5 . . ?
H18A C18 H18C 109.5 . . ?
H18B C18 H18C 109.5 . . ?
O5 C19 O6 124.9(4) . . ?
O5 C19 C11 116.2(4) . . ?
O6 C19 C11 119.0(4) . . ?
O8 C20 O7 124.6(4) . . ?
O8 C20 C12 116.5(4) . . ?
O7 C20 C12 118.9(4) . . ?
N1 C21 C22 122.6(4) . . ?
N1 C21 H21 118.7 . . ?
C22 C21 H21 118.7 . . ?
C21 C22 C23 120.0(4) . . ?
C21 C22 H22 120.0 . . ?
C23 C22 H22 120.0 . . ?
C22 C23 C24 117.2(4) . . ?
C22 C23 C31 122.5(4) . . ?
C24 C23 C31 120.3(4) . . ?
C25 C24 C23 119.3(4) . . ?
C25 C24 H24 120.4 . . ?
C23 C24 H24 120.4 . . ?
N1 C25 C24 123.6(4) . . ?
N1 C25 H25 118.2 . . ?
C24 C25 H25 118.2 . . ?
N2 C26 C27 122.9(4) . . ?
N2 C26 H26 118.5 . . ?
C27 C26 H26 118.5 . . ?
C26 C27 C28 120.2(4) . . ?
C26 C27 H27 119.9 . . ?
C28 C27 H27 119.9 . . ?
C27 C28 C29 116.5(4) . . ?
C27 C28 C33 123.0(4) . . ?
C29 C28 C33 120.4(4) . . ?
C30 C29 C28 120.3(4) . . ?
C30 C29 H29 119.9 . . ?
C28 C29 H29 119.9 . . ?
N2 C30 C29 122.7(4) . . ?
N2 C30 H30 118.7 . . ?
C29 C30 H30 118.7 . . ?
C23 C31 C32 112.2(3) . . ?
C23 C31 H31A 109.2 . . ?
C32 C31 H31A 109.2 . . ?
C23 C31 H31B 109.2 . . ?
C32 C31 H31B 109.2 . . ?
H31A C31 H31B 107.9 . . ?
C31 C32 C33 111.0(3) . . ?
C31 C32 H32A 109.4 . . ?
C33 C32 H32A 109.4 . . ?
C31 C32 H32B 109.4 . . ?
C33 C32 H32B 109.4 . . ?
H32A C32 H32B 108.0 . . ?
C28 C33 C32 110.7(3) . . ?
C28 C33 H33A 109.5 . . ?
C32 C33 H33A 109.5 . . ?
C28 C33 H33B 109.5 . . ?
C32 C33 H33B 109.5 . . ?
H33A C33 H33B 108.1 . . ?
N3 C34 C35 122.2(4) . . ?
N3 C34 H34 118.9 . . ?
C35 C34 H34 118.9 . . ?
C34 C35 C36 121.1(4) . . ?
C34 C35 H35 119.4 . . ?
C36 C35 H35 119.4 . . ?
C37 C36 C35 116.2(4) . . ?
C37 C36 C44 123.7(4) . . ?
C35 C36 C44 120.1(4) . . ?
C38 C37 C36 120.2(4) . . ?
C38 C37 H37 119.9 . . ?
C36 C37 H37 119.9 . . ?
N3 C38 C37 123.0(4) . . ?
N3 C38 H38 118.5 . . ?
C37 C38 H38 118.5 . . ?
N4 C39 C40 122.7(4) . . ?
N4 C39 H39 118.7 . . ?
C40 C39 H39 118.7 . . ?
C39 C40 C41 120.6(4) . . ?
C39 C40 H40 119.7 . . ?
C41 C40 H40 119.7 . . ?
C40 C41 C42 116.5(4) . . ?
C40 C41 C46 121.2(4) . . ?
C42 C41 C46 122.3(4) . . ?
C43 C42 C41 120.4(4) . . ?
C43 C42 H42 119.8 . . ?
C41 C42 H42 119.8 . . ?
N4 C43 C42 122.8(4) . . ?
N4 C43 H43 118.6 . . ?
C42 C43 H43 118.6 . . ?
C36 C44 C45 117.2(4) . . ?
C36 C44 H44A 108.0 . . ?
C45 C44 H44A 108.0 . . ?
C36 C44 H44B 108.0 . . ?
C45 C44 H44B 108.0 . . ?
H44A C44 H44B 107.2 . . ?
C44 C45 C46 112.4(4) . . ?
C44 C45 H45A 109.1 . . ?
C46 C45 H45A 109.1 . . ?
C44 C45 H45B 109.1 . . ?
C46 C45 H45B 109.1 . . ?
H45A C45 H45B 107.9 . . ?
C41 C46 C45 110.3(4) . . ?
C41 C46 H46A 109.6 . . ?
C45 C46 H46A 109.6 . . ?
C41 C46 H46B 109.6 . . ?
C45 C46 H46B 109.6 . . ?
H46A C46 H46B 108.1 . . ?
C17 S11 C15 95.3(4) . . ?
S11 C17 H17A 109.5 . . ?
S11 C17 H17B 109.5 . . ?
H17A C17 H17B 109.5 . . ?
S11 C17 H17C 109.5 . . ?
H17A C17 H17C 109.5 . . ?
H17B C17 H17C 109.5 . . ?
C15 S11' C17' 100.3(5) . . ?
S11' C17' H17D 109.5 . . ?
S11' C17' H17E 109.5 . . ?
H17D C17' H17E 109.5 . . ?
S11' C17' H17F 109.5 . . ?
H17D C17' H17F 109.5 . . ?
H17E C17' H17F 109.5 . . ?
H10A O10 H10B 109(5) . . ?

loop_
_geom_bond_atom_site_label_1
_geom_bond_atom_site_label_2
_geom_bond_distance
_geom_bond_site_symmetry_2
_geom_bond_publ_flag
Cu1 N2 2.015(3) 2_647 ?
Cu1 N3 2.021(3) . ?
Cu1 N1 2.021(3) . ?
Cu1 N4 2.036(3) 2_556 ?
Cu1 O9 2.352(3) . ?
S1 C1 1.745(4) . ?
S1 C3 1.755(4) . ?
S2 C3 1.756(4) . ?
S2 C2 1.756(5) . ?
S3 C4 1.754(4) . ?
S3 C5 1.758(5) . ?
S4 C4 1.752(4) . ?
S4 C6 1.756(4) . ?
S5 C5 1.752(4) . ?
S5 C7 1.801(6) . ?
S6 C6 1.752(5) . ?
S6 C8 1.790(5) . ?
S7 C11 1.749(4) . ?
S7 C13 1.761(4) . ?
S8 C13 1.759(4) . ?
S8 C12 1.758(4) . ?
S9 C15 1.756(6) . ?
S9 C14 1.764(5) . ?
S10 C14 1.754(4) . ?
S10 C16 1.765(5) . ?
S12 C16 1.749(5) . ?
S12 C18 1.799(6) . ?
O1 C9 1.219(5) . ?
O2 C9 1.287(5) . ?
O2 H1 1.00(8) . ?
O3 C10 1.288(7) . ?
O4 C10 1.224(6) . ?
O5 C19 1.227(5) . ?
O6 C19 1.273(5) . ?
O6 H2 1.18(7) . ?
O7 C20 1.279(5) . ?
O7 H2 1.25(7) . ?
O8 C20 1.235(5) . ?
O9 H9A 0.83(5) . ?
O9 H9B 0.94(7) . ?
N1 C25 1.337(5) . ?
N1 C21 1.340(5) . ?
N2 C26 1.339(5) . ?
N2 C30 1.355(5) . ?
N3 C38 1.341(5) . ?
N3 C34 1.353(5) . ?
N4 C43 1.340(5) . ?
N4 C39 1.350(5) . ?
C1 C2 1.345(6) . ?
C1 C9 1.499(6) . ?
C2 C10 1.505(6) . ?
C3 C4 1.341(6) . ?
C5 C6 1.334(6) . ?
C7 H7A 0.9800 . ?
C7 H7B 0.9800 . ?
C7 H7C 0.9800 . ?
C8 H8A 0.9800 . ?
C8 H8B 0.9800 . ?
C8 H8C 0.9800 . ?
C11 C12 1.352(5) . ?
C11 C19 1.514(6) . ?
C12 C20 1.504(6) . ?
C13 C14 1.335(6) . ?
C15 C16 1.336(7) . ?
C15 S11' 1.727(6) . ?
C15 S11 1.845(6) . ?
C18 H18A 0.9800 . ?
C18 H18B 0.9800 . ?
C18 H18C 0.9800 . ?
C21 C22 1.382(6) . ?
C21 H21 0.9500 . ?
C22 C23 1.383(6) . ?
C22 H22 0.9500 . ?
C23 C24 1.391(6) . ?
C23 C31 1.514(5) . ?
C24 C25 1.377(6) . ?
C24 H24 0.9500 . ?
C25 H25 0.9500 . ?
C26 C27 1.380(6) . ?
C26 H26 0.9500 . ?
C27 C28 1.389(6) . ?
C27 H27 0.9500 . ?
C28 C29 1.399(5) . ?
C28 C33 1.495(5) . ?
C29 C30 1.371(6) . ?
C29 H29 0.9500 . ?
C30 H30 0.9500 . ?
C31 C32 1.520(5) . ?
C31 H31A 0.9900 . ?
C31 H31B 0.9900 . ?
C32 C33 1.536(6) . ?
C32 H32A 0.9900 . ?
C32 H32B 0.9900 . ?
C33 H33A 0.9900 . ?
C33 H33B 0.9900 . ?
C34 C35 1.364(6) . ?
C34 H34 0.9500 . ?
C35 C36 1.394(6) . ?
C35 H35 0.9500 . ?
C36 C37 1.382(6) . ?
C36 C44 1.502(6) . ?
C37 C38 1.379(6) . ?
C37 H37 0.9500 . ?
C38 H38 0.9500 . ?
C39 C40 1.374(6) . ?
C39 H39 0.9500 . ?
C40 C41 1.381(6) . ?
C40 H40 0.9500 . ?
C41 C42 1.387(6) . ?
C41 C46 1.505(6) . ?
C42 C43 1.379(6) . ?
C42 H42 0.9500 . ?
C43 H43 0.9500 . ?
C44 C45 1.526(6) . ?
C44 H44A 0.9900 . ?
C44 H44B 0.9900 . ?
C45 C46 1.530(6) . ?
C45 H45A 0.9900 . ?
C45 H45B 0.9900 . ?
C46 H46A 0.9900 . ?
C46 H46B 0.9900 . ?
S11 C17 1.789(11) . ?
C17 H17A 0.9800 . ?
C17 H17B 0.9800 . ?
C17 H17C 0.9800 . ?
S11' C17' 1.766(13) . ?
C17' H17D 0.9800 . ?
C17' H17E 0.9800 . ?
C17' H17F 0.9800 . ?
O10 H10A 0.77(5) . ?
O10 H10B 0.84(5) . ?

loop_
_geom_torsion_atom_site_label_1
_geom_torsion_atom_site_label_2
_geom_torsion_atom_site_label_3
_geom_torsion_atom_site_label_4
_geom_torsion
_geom_torsion_site_symmetry_1
_geom_torsion_site_symmetry_2
_geom_torsion_site_symmetry_3
_geom_torsion_site_symmetry_4
_geom_torsion_publ_flag
C3 S1 C1 C2 8.9(4) . . . . ?
C3 S1 C1 C9 -173.8(3) . . . . ?
C9 C1 C2 C10 -2.0(8) . . . . ?
S1 C1 C2 C10 174.7(4) . . . . ?
C9 C1 C2 S2 -178.3(4) . . . . ?
S1 C1 C2 S2 -1.6(5) . . . . ?
C3 S2 C2 C1 -6.6(4) . . . . ?
C3 S2 C2 C10 176.5(3) . . . . ?
C1 S1 C3 C4 167.0(4) . . . . ?
C1 S1 C3 S2 -13.2(3) . . . . ?
C2 S2 C3 C4 -167.8(4) . . . . ?
C2 S2 C3 S1 12.5(3) . . . . ?
S1 C3 C4 S3 1.6(6) . . . . ?
S2 C3 C4 S3 -178.2(3) . . . . ?
S1 C3 C4 S4 -178.9(3) . . . . ?
S2 C3 C4 S4 1.4(6) . . . . ?
C5 S3 C4 C3 -165.0(4) . . . . ?
C5 S3 C4 S4 15.4(3) . . . . ?
C6 S4 C4 C3 165.0(4) . . . . ?
C6 S4 C4 S3 -15.4(3) . . . . ?
C7 S5 C5 C6 123.6(4) . . . . ?
C7 S5 C5 S3 -62.9(3) . . . . ?
C4 S3 C5 C6 -9.2(4) . . . . ?
C4 S3 C5 S5 176.7(3) . . . . ?
S5 C5 C6 S6 -3.1(6) . . . . ?
S3 C5 C6 S6 -176.6(2) . . . . ?
S5 C5 C6 S4 173.4(3) . . . . ?
S3 C5 C6 S4 -0.1(5) . . . . ?
C8 S6 C6 C5 179.2(4) . . . . ?
C8 S6 C6 S4 2.8(3) . . . . ?
C4 S4 C6 C5 9.5(4) . . . . ?
C4 S4 C6 S6 -174.0(3) . . . . ?
C2 C1 C9 O1 173.4(5) . . . . ?
S1 C1 C9 O1 -3.4(5) . . . . ?
C2 C1 C9 O2 -8.4(7) . . . . ?
S1 C1 C9 O2 174.8(4) . . . . ?
C1 C2 C10 O4 -174.7(4) . . . . ?
S2 C2 C10 O4 1.8(5) . . . . ?
C1 C2 C10 O3 6.2(7) . . . . ?
S2 C2 C10 O3 -177.3(3) . . . . ?
C13 S7 C11 C12 -8.0(4) . . . . ?
C13 S7 C11 C19 176.4(3) . . . . ?
C19 C11 C12 C20 -4.6(8) . . . . ?
S7 C11 C12 C20 -179.4(4) . . . . ?
C19 C11 C12 S8 173.6(3) . . . . ?
S7 C11 C12 S8 -1.1(5) . . . . ?
C13 S8 C12 C11 9.6(4) . . . . ?
C13 S8 C12 C20 -171.8(3) . . . . ?
C12 S8 C13 C14 166.4(4) . . . . ?
C12 S8 C13 S7 -14.7(3) . . . . ?
C11 S7 C13 C14 -166.8(4) . . . . ?
C11 S7 C13 S8 14.2(3) . . . . ?
S8 C13 C14 S10 1.5(6) . . . . ?
S7 C13 C14 S10 -177.4(3) . . . . ?
S8 C13 C14 S9 -178.8(3) . . . . ?
S7 C13 C14 S9 2.3(6) . . . . ?
C16 S10 C14 C13 -175.9(4) . . . . ?
C16 S10 C14 S9 4.4(3) . . . . ?
C15 S9 C14 C13 175.8(4) . . . . ?
C15 S9 C14 S10 -4.5(3) . . . . ?
C14 S9 C15 C16 2.9(6) . . . . ?
C14 S9 C15 S11' 161.5(5) . . . . ?
C14 S9 C15 S11 -165.2(4) . . . . ?
S11' C15 C16 S12 24.1(9) . . . . ?
S9 C15 C16 S12 -178.5(3) . . . . ?
S11 C15 C16 S12 -11.6(9) . . . . ?
S11' C15 C16 S10 -157.6(5) . . . . ?
S9 C15 C16 S10 -0.2(7) . . . . ?
S11 C15 C16 S10 166.8(4) . . . . ?
C18 S12 C16 C15 -101.7(6) . . . . ?
C18 S12 C16 S10 80.0(4) . . . . ?
C14 S10 C16 C15 -2.6(5) . . . . ?
C14 S10 C16 S12 175.9(3) . . . . ?
C12 C11 C19 O5 -171.9(4) . . . . ?
S7 C11 C19 O5 3.1(5) . . . . ?
C12 C11 C19 O6 7.4(7) . . . . ?
S7 C11 C19 O6 -177.7(3) . . . . ?
C11 C12 C20 O8 179.4(4) . . . . ?
S8 C12 C20 O8 1.1(5) . . . . ?
C11 C12 C20 O7 -0.2(7) . . . . ?
S8 C12 C20 O7 -178.5(3) . . . . ?
C25 N1 C21 C22 -1.8(6) . . . . ?
Cu1 N1 C21 C22 176.1(3) . . . . ?
N1 C21 C22 C23 1.9(6) . . . . ?
C21 C22 C23 C24 -0.6(6) . . . . ?
C21 C22 C23 C31 179.3(4) . . . . ?
C22 C23 C24 C25 -0.7(6) . . . . ?
C31 C23 C24 C25 179.4(4) . . . . ?
C21 N1 C25 C24 0.4(6) . . . . ?
Cu1 N1 C25 C24 -177.5(3) . . . . ?
C23 C24 C25 N1 0.8(7) . . . . ?
C30 N2 C26 C27 -0.3(6) . . . . ?
Cu1 N2 C26 C27 173.9(3) 2_657 . . . ?
N2 C26 C27 C28 0.0(6) . . . . ?
C26 C27 C28 C29 0.5(6) . . . . ?
C26 C27 C28 C33 177.1(4) . . . . ?
C27 C28 C29 C30 -0.6(6) . . . . ?
C33 C28 C29 C30 -177.3(4) . . . . ?
C26 N2 C30 C29 0.2(6) . . . . ?
Cu1 N2 C30 C29 -174.3(3) 2_657 . . . ?
C28 C29 C30 N2 0.3(7) . . . . ?
C22 C23 C31 C32 -120.8(4) . . . . ?
C24 C23 C31 C32 59.1(5) . . . . ?
C23 C31 C32 C33 -168.6(3) . . . . ?
C27 C28 C33 C32 -105.2(5) . . . . ?
C29 C28 C33 C32 71.3(5) . . . . ?
C31 C32 C33 C28 -173.4(4) . . . . ?
C38 N3 C34 C35 -0.9(6) . . . . ?
Cu1 N3 C34 C35 -177.1(3) . . . . ?
N3 C34 C35 C36 1.0(7) . . . . ?
C34 C35 C36 C37 0.9(6) . . . . ?
C34 C35 C36 C44 -176.6(4) . . . . ?
C35 C36 C37 C38 -2.9(6) . . . . ?
C44 C36 C37 C38 174.6(4) . . . . ?
C34 N3 C38 C37 -1.1(6) . . . . ?
Cu1 N3 C38 C37 175.3(3) . . . . ?
C36 C37 C38 N3 3.1(7) . . . . ?
C43 N4 C39 C40 -1.7(6) . . . . ?
Cu1 N4 C39 C40 176.8(3) 2_546 . . . ?
N4 C39 C40 C41 0.2(7) . . . . ?
C39 C40 C41 C42 1.0(7) . . . . ?
C39 C40 C41 C46 -175.5(4) . . . . ?
C40 C41 C42 C43 -0.8(7) . . . . ?
C46 C41 C42 C43 175.6(4) . . . . ?
C39 N4 C43 C42 1.9(6) . . . . ?
Cu1 N4 C43 C42 -176.5(3) 2_546 . . . ?
C41 C42 C43 N4 -0.6(7) . . . . ?
C37 C36 C44 C45 7.5(7) . . . . ?
C35 C36 C44 C45 -175.1(4) . . . . ?
C36 C44 C45 C46 79.1(5) . . . . ?
C40 C41 C46 C45 87.6(5) . . . . ?
C42 C41 C46 C45 -88.7(5) . . . . ?
C44 C45 C46 C41 -178.0(4) . . . . ?
C16 C15 S11 C17 88.1(7) . . . . ?
S9 C15 S11 C17 -104.8(5) . . . . ?
C16 C15 S11' C17' -162.4(7) . . . . ?
S9 C15 S11' C17' 40.0(7) . . . . ?
